data_4518494
loop_
_publ_author_name
'Hu, Hao'
'Ichiryu, Hiroki'
'Nakajima, Kiyohiko'
'Ogasawara, Masamichi'

_publ_section_title
;
 Estimating Effective Steric and Electronic Impacts of a Ferrocenyl Group
 in Organophosphines
;
_journal_issue 8
_journal_name_full 'ACS Omega'
_journal_page_first 5981
_journal_page_last 5989
_journal_paper_doi 10.1021/acsomega.1c00307
_journal_volume 6
_journal_year 2021
_chemical_formula_moiety 'C26 H23 Au Cl Fe2 P'
_chemical_formula_sum 'C26 H23 Au Cl Fe2 P'
_chemical_formula_weight 710.53
_space_group_IT_number 2
_space_group_name_Hall '-P 1'
_space_group_name_H-M_alt 'P -1'
_symmetry_cell_setting triclinic
_symmetry_Int_Tables_number 2
_symmetry_space_group_name_Hall '-P 1'
_symmetry_space_group_name_H-M 'P -1'
_atom_sites_solution_hydrogens geom
_atom_sites_solution_primary direct
_atom_sites_solution_secondary difmap
_audit_creation_method SHELXL-97
_cell_angle_alpha 92.986(17)
_cell_angle_beta 101.29(2)
_cell_angle_gamma 107.468(18)
_cell_formula_units_Z 2
_cell_length_a 9.130(5)
_cell_length_b 10.005(5)
_cell_length_c 13.765(6)
_cell_measurement_reflns_used 10403
_cell_measurement_temperature 298
_cell_measurement_theta_max 27.48
_cell_measurement_theta_min 3.04
_cell_volume 1167.9(10)
_computing_cell_refinement 'RAPID AUTO'
_computing_data_collection 'RAPID AUTO'
_computing_data_reduction 'RAPID AUTO'
_computing_molecular_graphics 'CrystalStructure 4.0 (Rigaku, 2010)'
_computing_publication_material 'CrystalStructure 4.0'
_computing_structure_refinement 'SHELXL-97 (Sheldrick, 2008)'
_computing_structure_solution 'SHELXS-97 (Sheldrick, 2008)'
_diffrn_ambient_temperature 298
_diffrn_detector_area_resol_mean 10.000
_diffrn_measured_fraction_theta_full 0.986
_diffrn_measured_fraction_theta_max 0.986
_diffrn_measurement_device_type 'Rigaku R-AXIS RAPID'
_diffrn_measurement_method \w
_diffrn_radiation_monochromator graphite
_diffrn_radiation_source 'sealed tube'
_diffrn_radiation_type MoK\a
_diffrn_radiation_wavelength 0.71075
_diffrn_reflns_av_R_equivalents 0.0684
_diffrn_reflns_av_sigmaI/netI 0.0694
_diffrn_reflns_limit_h_max 11
_diffrn_reflns_limit_h_min -11
_diffrn_reflns_limit_k_max 12
_diffrn_reflns_limit_k_min -12
_diffrn_reflns_limit_l_max 17
_diffrn_reflns_limit_l_min -17
_diffrn_reflns_number 11566
_diffrn_reflns_theta_full 27.48
_diffrn_reflns_theta_max 27.48
_diffrn_reflns_theta_min 3.04
_exptl_absorpt_coefficient_mu 7.686
_exptl_absorpt_correction_T_max 0.5137
_exptl_absorpt_correction_T_min 0.1739
_exptl_absorpt_correction_type numerical
_exptl_absorpt_process_details 'NUMABS (Rigaku, 1999)'
_exptl_crystal_colour orange
_exptl_crystal_density_diffrn 2.021
_exptl_crystal_density_method 'not measured'
_exptl_crystal_description prism
_exptl_crystal_F_000 684
_exptl_crystal_size_max 0.35
_exptl_crystal_size_mid 0.20
_exptl_crystal_size_min 0.10
_refine_diff_density_max 2.459
_refine_diff_density_min -1.866
_refine_diff_density_rms 0.184
_refine_ls_extinction_method none
_refine_ls_goodness_of_fit_ref 1.045
_refine_ls_hydrogen_treatment constr
_refine_ls_matrix_type full
_refine_ls_number_parameters 280
_refine_ls_number_reflns 5277
_refine_ls_number_restraints 0
_refine_ls_restrained_S_all 1.045
_refine_ls_R_factor_all 0.0462
_refine_ls_R_factor_gt 0.0406
_refine_ls_shift/su_max 0.001
_refine_ls_shift/su_mean 0.000
_refine_ls_structure_factor_coef Fsqd
_refine_ls_weighting_details 'calc w=1/[\s^2^(Fo^2^)+(0.0554P)^2^+0.0000P] where P=(Fo^2^+2Fc^2^)/3'
_refine_ls_weighting_scheme calc
_refine_ls_wR_factor_gt 0.1011
_refine_ls_wR_factor_ref 0.1042
_reflns_number_gt 4666
_reflns_number_total 5277
_reflns_threshold_expression >2sigma(I)
_cod_data_source_file ao1c00307_si_002.cif
_cod_data_source_block mo05r
_cod_depositor_comments 'Adding full bibliography for 4518494--4518496.cif.'
_cod_original_cell_volume 1167.8(10)
_cod_database_code 4518494

loop_
_symmetry_equiv_pos_as_xyz
'x, y, z'
'-x, -y, -z'

loop_
_atom_site_label
_atom_site_type_symbol
_atom_site_fract_x
_atom_site_fract_y
_atom_site_fract_z
_atom_site_U_iso_or_equiv
_atom_site_adp_type
_atom_site_occupancy
_atom_site_symmetry_multiplicity
_atom_site_calc_flag
_atom_site_refinement_flags
_atom_site_disorder_assembly
_atom_site_disorder_group
Au1 Au 0.24184(2) 0.353890(18) 0.421010(13) 0.04473(9) Uani 1 1 d . . .
Fe2 Fe -0.21292(9) 0.10957(6) 0.34263(6) 0.04228(18) Uani 1 1 d . . .
Fe1 Fe 0.11960(7) 0.63778(6) 0.19403(5) 0.03779(16) Uani 1 1 d . . .
Cl1 Cl 0.3527(2) 0.39038(19) 0.58823(13) 0.0719(4) Uani 1 1 d . . .
P1 P 0.10522(13) 0.30462(11) 0.26383(9) 0.0327(2) Uani 1 1 d . . .
C1 C 0.2139(5) 0.2701(4) 0.1728(4) 0.0353(9) Uani 1 1 d . . .
C2 C 0.3760(6) 0.3342(6) 0.1934(5) 0.0557(14) Uani 1 1 d . . .
H1 H 0.4287 0.3906 0.2534 0.067 Uiso 1 1 calc R . .
C3 C 0.4585(7) 0.3114(8) 0.1207(7) 0.076(2) Uani 1 1 d . . .
H2 H 0.5668 0.3545 0.1327 0.091 Uiso 1 1 calc R . .
C4 C 0.3829(8) 0.2283(7) 0.0344(6) 0.0692(19) Uani 1 1 d . . .
H3 H 0.4399 0.2142 -0.0121 0.083 Uiso 1 1 calc R . .
C5 C 0.2226(7) 0.1638(5) 0.0140(5) 0.0552(14) Uani 1 1 d . . .
H4 H 0.1709 0.1058 -0.0455 0.066 Uiso 1 1 calc R . .
C6 C 0.1394(6) 0.1872(5) 0.0843(4) 0.0422(10) Uani 1 1 d . . .
H5 H 0.0306 0.1454 0.0707 0.051 Uiso 1 1 calc R . .
C7 C 0.0211(5) 0.4369(4) 0.2198(3) 0.0331(9) Uani 1 1 d . . .
C8 C -0.0229(7) 0.5315(5) 0.2809(5) 0.0516(14) Uani 1 1 d . . .
H6 H -0.0021 0.5434 0.3502 0.062 Uiso 1 1 calc R . .
C9 C -0.1039(7) 0.6036(6) 0.2158(6) 0.0653(19) Uani 1 1 d . . .
H7 H -0.1462 0.6715 0.2357 0.078 Uiso 1 1 calc R . .
C10 C -0.1110(6) 0.5575(5) 0.1169(5) 0.0555(15) Uani 1 1 d . . .
H8 H -0.1582 0.5891 0.0605 0.067 Uiso 1 1 calc R . .
C11 C -0.0336(5) 0.4538(4) 0.1178(4) 0.0382(9) Uani 1 1 d . . .
H9 H -0.0206 0.4056 0.0622 0.046 Uiso 1 1 calc R . .
C12 C 0.3543(7) 0.6913(8) 0.2356(9) 0.088(3) Uani 1 1 d . . .
H10 H 0.4071 0.6322 0.2649 0.106 Uiso 1 1 calc R . .
C13 C 0.3054(13) 0.7843(12) 0.2843(6) 0.126(5) Uani 1 1 d . . .
H11 H 0.3187 0.8029 0.3529 0.151 Uiso 1 1 calc R . .
C14 C 0.2294(9) 0.8481(6) 0.2089(11) 0.100(4) Uani 1 1 d . . .
H12 H 0.1814 0.9162 0.2181 0.120 Uiso 1 1 calc R . .
C15 C 0.2410(9) 0.7887(9) 0.1193(8) 0.093(3) Uani 1 1 d . . .
H13 H 0.2025 0.8105 0.0565 0.112 Uiso 1 1 calc R . .
C16 C 0.3136(8) 0.6986(8) 0.1373(7) 0.080(3) Uani 1 1 d . . .
H14 H 0.3356 0.6447 0.0884 0.096 Uiso 1 1 calc R . .
C17 C -0.0649(5) 0.1518(4) 0.2467(3) 0.0338(9) Uani 1 1 d . . .
C18 C -0.2228(5) 0.1380(5) 0.1962(4) 0.0433(11) Uani 1 1 d . . .
H15 H -0.2556 0.2066 0.1637 0.052 Uiso 1 1 calc R . .
C19 C -0.3199(6) 0.0005(5) 0.2049(5) 0.0556(15) Uani 1 1 d . . .
H16 H -0.4277 -0.0363 0.1782 0.067 Uiso 1 1 calc R . .
C20 C -0.2302(8) -0.0688(5) 0.2585(5) 0.0599(17) Uani 1 1 d . . .
H17 H -0.2670 -0.1603 0.2745 0.072 Uiso 1 1 calc R . .
C21 C -0.0713(7) 0.0208(5) 0.2860(4) 0.0481(12) Uani 1 1 d . . .
H18 H 0.0132 -0.0015 0.3228 0.058 Uiso 1 1 calc R . .
C22 C -0.1471(8) 0.2676(6) 0.4587(5) 0.0641(17) Uani 1 1 d . . .
H19 H -0.0654 0.3523 0.4666 0.077 Uiso 1 1 calc R . .
C23 C -0.2992(9) 0.2461(8) 0.4108(6) 0.0750(19) Uani 1 1 d . . .
H20 H -0.3373 0.3136 0.3805 0.090 Uiso 1 1 calc R . .
C24 C -0.3874(9) 0.1100(10) 0.4142(7) 0.104(4) Uani 1 1 d . . .
H21 H -0.4946 0.0690 0.3874 0.124 Uiso 1 1 calc R . .
C25 C -0.2846(16) 0.0433(8) 0.4661(7) 0.116(4) Uani 1 1 d . . .
H22 H -0.3112 -0.0499 0.4799 0.139 Uiso 1 1 calc R . .
C26 C -0.1337(12) 0.1456(9) 0.4932(6) 0.083(2) Uani 1 1 d . . .
H23 H -0.0422 0.1322 0.5280 0.099 Uiso 1 1 calc R . .

loop_
_atom_site_aniso_label
_atom_site_aniso_U_11
_atom_site_aniso_U_22
_atom_site_aniso_U_33
_atom_site_aniso_U_23
_atom_site_aniso_U_13
_atom_site_aniso_U_12
Au1 0.04813(13) 0.04906(13) 0.03168(14) 0.00658(9) 0.00129(9) 0.01207(9)
Fe2 0.0552(4) 0.0323(3) 0.0443(4) 0.0040(3) 0.0287(3) 0.0101(3)
Fe1 0.0400(3) 0.0296(3) 0.0443(4) 0.0066(3) 0.0143(3) 0.0084(2)
Cl1 0.0842(10) 0.0774(9) 0.0388(8) 0.0081(7) -0.0086(7) 0.0168(8)
P1 0.0356(5) 0.0336(5) 0.0288(6) 0.0052(4) 0.0087(5) 0.0098(4)
C1 0.036(2) 0.036(2) 0.039(3) 0.0090(18) 0.0130(18) 0.0147(17)
C2 0.036(2) 0.060(3) 0.069(4) -0.008(3) 0.012(2) 0.014(2)
C3 0.041(3) 0.081(4) 0.111(6) 0.002(4) 0.038(4) 0.018(3)
C4 0.074(4) 0.064(3) 0.087(5) -0.001(3) 0.052(4) 0.026(3)
C5 0.071(3) 0.046(3) 0.056(4) -0.001(2) 0.034(3) 0.017(2)
C6 0.044(2) 0.043(2) 0.041(3) 0.008(2) 0.017(2) 0.0115(19)
C7 0.0375(19) 0.0300(18) 0.034(2) 0.0046(17) 0.0147(18) 0.0096(16)
C8 0.067(3) 0.039(2) 0.057(3) 0.001(2) 0.037(3) 0.014(2)
C9 0.057(3) 0.046(3) 0.113(6) 0.021(3) 0.047(4) 0.027(3)
C10 0.034(2) 0.049(3) 0.085(5) 0.030(3) 0.013(3) 0.012(2)
C11 0.037(2) 0.0329(19) 0.039(3) 0.0075(18) 0.0037(19) 0.0061(17)
C12 0.041(3) 0.061(4) 0.135(9) 0.034(5) -0.016(4) -0.006(3)
C13 0.137(8) 0.106(7) 0.056(5) -0.026(5) 0.036(5) -0.081(7)
C14 0.071(4) 0.028(2) 0.202(12) -0.001(4) 0.058(6) 0.006(3)
C15 0.058(4) 0.084(5) 0.102(7) 0.054(5) -0.003(4) -0.024(4)
C16 0.054(3) 0.071(4) 0.102(7) -0.015(4) 0.040(4) -0.011(3)
C17 0.044(2) 0.0283(18) 0.035(2) 0.0065(17) 0.0184(19) 0.0128(17)
C18 0.043(2) 0.040(2) 0.043(3) 0.004(2) 0.014(2) 0.0056(19)
C19 0.052(3) 0.044(3) 0.059(4) -0.012(3) 0.026(3) -0.006(2)
C20 0.079(4) 0.029(2) 0.078(4) 0.005(2) 0.049(4) 0.007(2)
C21 0.063(3) 0.038(2) 0.058(3) 0.018(2) 0.034(3) 0.024(2)
C22 0.086(4) 0.055(3) 0.047(3) -0.007(3) 0.030(3) 0.009(3)
C23 0.099(5) 0.081(4) 0.067(5) -0.007(4) 0.031(4) 0.054(4)
C24 0.074(4) 0.108(6) 0.113(7) -0.054(6) 0.063(5) -0.010(4)
C25 0.228(12) 0.054(4) 0.104(7) 0.024(4) 0.132(9) 0.037(6)
C26 0.129(7) 0.101(6) 0.045(4) 0.018(4) 0.037(4) 0.063(5)

loop_
_atom_type_symbol
_atom_type_description
_atom_type_scat_dispersion_real
_atom_type_scat_dispersion_imag
_atom_type_scat_source
C C 0.0033 0.0016 'International Tables Vol C Tables 4.2.6.8 and 6.1.1.4'
H H 0.0000 0.0000 'International Tables Vol C Tables 4.2.6.8 and 6.1.1.4'
Au Au -2.0133 8.8022 'International Tables Vol C Tables 4.2.6.8 and 6.1.1.4'
Cl Cl 0.1484 0.1585 'International Tables Vol C Tables 4.2.6.8 and 6.1.1.4'
Fe Fe 0.3463 0.8444 'International Tables Vol C Tables 4.2.6.8 and 6.1.1.4'
P P 0.1023 0.0942 'International Tables Vol C Tables 4.2.6.8 and 6.1.1.4'

loop_
_geom_angle_atom_site_label_1
_geom_angle_atom_site_label_2
_geom_angle_atom_site_label_3
_geom_angle
_geom_angle_site_symmetry_1
_geom_angle_site_symmetry_3
_geom_angle_publ_flag
P1 Au1 Cl1 172.67(5) . . ?
C25 Fe2 C21 119.1(3) . . ?
C25 Fe2 C20 104.8(3) . . ?
C21 Fe2 C20 41.2(2) . . ?
C25 Fe2 C24 40.9(4) . . ?
C21 Fe2 C24 154.5(3) . . ?
C20 Fe2 C24 118.9(3) . . ?
C25 Fe2 C26 40.9(4) . . ?
C21 Fe2 C26 107.8(3) . . ?
C20 Fe2 C26 124.2(3) . . ?
C24 Fe2 C26 67.9(4) . . ?
C25 Fe2 C18 159.4(4) . . ?
C21 Fe2 C18 68.9(2) . . ?
C20 Fe2 C18 67.9(2) . . ?
C24 Fe2 C18 124.2(4) . . ?
C26 Fe2 C18 158.9(3) . . ?
C25 Fe2 C19 121.7(4) . . ?
C21 Fe2 C19 68.0(2) . . ?
C20 Fe2 C19 39.2(3) . . ?
C24 Fe2 C19 106.6(3) . . ?
C26 Fe2 C19 159.0(3) . . ?
C18 Fe2 C19 40.8(2) . . ?
C25 Fe2 C17 156.3(4) . . ?
C21 Fe2 C17 41.31(17) . . ?
C20 Fe2 C17 69.06(18) . . ?
C24 Fe2 C17 162.2(4) . . ?
C26 Fe2 C17 122.5(3) . . ?
C18 Fe2 C17 41.21(19) . . ?
C19 Fe2 C17 68.81(19) . . ?
C25 Fe2 C23 66.9(3) . . ?
C21 Fe2 C23 163.9(3) . . ?
C20 Fe2 C23 154.7(3) . . ?
C24 Fe2 C23 39.2(3) . . ?
C26 Fe2 C23 66.1(3) . . ?
C18 Fe2 C23 111.0(3) . . ?
C19 Fe2 C23 123.2(3) . . ?
C17 Fe2 C23 127.9(2) . . ?
C25 Fe2 C22 66.8(3) . . ?
C21 Fe2 C22 127.1(3) . . ?
C20 Fe2 C22 161.8(3) . . ?
C24 Fe2 C22 66.2(3) . . ?
C26 Fe2 C22 39.0(3) . . ?
C18 Fe2 C22 125.5(2) . . ?
C19 Fe2 C22 159.0(3) . . ?
C17 Fe2 C22 111.6(2) . . ?
C23 Fe2 C22 38.9(3) . . ?
C12 Fe1 C16 39.1(4) . . ?
C12 Fe1 C13 39.2(4) . . ?
C16 Fe1 C13 65.5(3) . . ?
C12 Fe1 C14 66.5(3) . . ?
C16 Fe1 C14 64.5(3) . . ?
C13 Fe1 C14 41.2(4) . . ?
C12 Fe1 C7 109.7(2) . . ?
C16 Fe1 C7 122.9(3) . . ?
C13 Fe1 C7 126.2(4) . . ?
C14 Fe1 C7 164.5(4) . . ?
C12 Fe1 C11 127.8(3) . . ?
C16 Fe1 C11 110.5(2) . . ?
C13 Fe1 C11 164.0(5) . . ?
C14 Fe1 C11 153.0(4) . . ?
C7 Fe1 C11 41.39(18) . . ?
C12 Fe1 C8 121.6(4) . . ?
C16 Fe1 C8 156.7(4) . . ?
C13 Fe1 C8 108.0(3) . . ?
C14 Fe1 C8 126.6(3) . . ?
C7 Fe1 C8 41.18(17) . . ?
C11 Fe1 C8 69.2(2) . . ?
C12 Fe1 C15 64.9(3) . . ?
C16 Fe1 C15 36.7(3) . . ?
C13 Fe1 C15 67.0(3) . . ?
C14 Fe1 C15 39.6(4) . . ?
C7 Fe1 C15 154.1(4) . . ?
C11 Fe1 C15 120.0(3) . . ?
C8 Fe1 C15 164.0(4) . . ?
C12 Fe1 C9 155.5(4) . . ?
C16 Fe1 C9 162.5(4) . . ?
C13 Fe1 C9 120.9(4) . . ?
C14 Fe1 C9 108.5(3) . . ?
C7 Fe1 C9 68.25(19) . . ?
C11 Fe1 C9 67.8(2) . . ?
C8 Fe1 C9 40.5(3) . . ?
C15 Fe1 C9 127.8(3) . . ?
C12 Fe1 C10 164.2(4) . . ?
C16 Fe1 C10 127.7(3) . . ?
C13 Fe1 C10 154.3(5) . . ?
C14 Fe1 C10 119.2(3) . . ?
C7 Fe1 C10 68.75(19) . . ?
C11 Fe1 C10 40.6(2) . . ?
C8 Fe1 C10 68.3(3) . . ?
C15 Fe1 C10 109.3(3) . . ?
C9 Fe1 C10 39.8(3) . . ?
C17 P1 C7 102.2(2) . . ?
C17 P1 C1 105.34(19) . . ?
C7 P1 C1 106.51(19) . . ?
C17 P1 Au1 112.23(16) . . ?
C7 P1 Au1 114.56(15) . . ?
C1 P1 Au1 114.87(16) . . ?
C6 C1 C2 119.8(4) . . ?
C6 C1 P1 121.7(3) . . ?
C2 C1 P1 118.5(4) . . ?
C1 C2 C3 118.1(6) . . ?
C1 C2 H1 120.9 . . ?
C3 C2 H1 120.9 . . ?
C4 C3 C2 121.1(5) . . ?
C4 C3 H2 119.4 . . ?
C2 C3 H2 119.4 . . ?
C3 C4 C5 121.0(5) . . ?
C3 C4 H3 119.5 . . ?
C5 C4 H3 119.5 . . ?
C4 C5 C6 118.6(6) . . ?
C4 C5 H4 120.7 . . ?
C6 C5 H4 120.7 . . ?
C1 C6 C5 121.4(5) . . ?
C1 C6 H5 119.3 . . ?
C5 C6 H5 119.3 . . ?
C8 C7 C11 107.7(4) . . ?
C8 C7 P1 125.3(4) . . ?
C11 C7 P1 126.5(3) . . ?
C8 C7 Fe1 70.1(2) . . ?
C11 C7 Fe1 69.6(2) . . ?
P1 C7 Fe1 132.1(2) . . ?
C9 C8 C7 106.9(5) . . ?
C9 C8 Fe1 70.1(3) . . ?
C7 C8 Fe1 68.7(2) . . ?
C9 C8 H6 126.5 . . ?
C7 C8 H6 126.5 . . ?
Fe1 C8 H6 126.2 . . ?
C10 C9 C8 109.7(5) . . ?
C10 C9 Fe1 70.3(3) . . ?
C8 C9 Fe1 69.4(3) . . ?
C10 C9 H7 125.1 . . ?
C8 C9 H7 125.1 . . ?
Fe1 C9 H7 126.7 . . ?
C9 C10 C11 107.9(5) . . ?
C9 C10 Fe1 69.9(4) . . ?
C11 C10 Fe1 68.7(3) . . ?
C9 C10 H8 126.0 . . ?
C11 C10 H8 126.0 . . ?
Fe1 C10 H8 126.9 . . ?
C10 C11 C7 107.7(5) . . ?
C10 C11 Fe1 70.6(3) . . ?
C7 C11 Fe1 69.0(2) . . ?
C10 C11 H9 126.2 . . ?
C7 C11 H9 126.2 . . ?
Fe1 C11 H9 125.8 . . ?
C16 C12 C13 108.2(8) . . ?
C16 C12 Fe1 71.0(4) . . ?
C13 C12 Fe1 71.0(5) . . ?
C16 C12 H10 125.9 . . ?
C13 C12 H10 125.9 . . ?
Fe1 C12 H10 123.7 . . ?
C12 C13 C14 105.6(7) . . ?
C12 C13 Fe1 69.8(4) . . ?
C14 C13 Fe1 69.6(5) . . ?
C12 C13 H11 127.2 . . ?
C14 C13 H11 127.2 . . ?
Fe1 C13 H11 125.0 . . ?
C15 C14 C13 106.2(7) . . ?
C15 C14 Fe1 71.0(4) . . ?
C13 C14 Fe1 69.2(4) . . ?
C15 C14 H12 126.9 . . ?
C13 C14 H12 126.9 . . ?
Fe1 C14 H12 124.5 . . ?
C16 C15 C14 108.3(9) . . ?
C16 C15 Fe1 70.5(4) . . ?
C14 C15 Fe1 69.3(4) . . ?
C16 C15 H13 125.9 . . ?
C14 C15 H13 125.9 . . ?
Fe1 C15 H13 125.9 . . ?
C15 C16 C12 111.7(8) . . ?
C15 C16 Fe1 72.8(4) . . ?
C12 C16 Fe1 69.9(4) . . ?
C15 C16 H14 124.2 . . ?
C12 C16 H14 124.2 . . ?
Fe1 C16 H14 124.7 . . ?
C21 C17 C18 106.4(4) . . ?
C21 C17 P1 126.3(4) . . ?
C18 C17 P1 127.2(3) . . ?
C21 C17 Fe2 68.6(2) . . ?
C18 C17 Fe2 69.3(2) . . ?
P1 C17 Fe2 124.3(2) . . ?
C19 C18 C17 107.6(5) . . ?
C19 C18 Fe2 69.7(3) . . ?
C17 C18 Fe2 69.5(3) . . ?
C19 C18 H15 126.2 . . ?
C17 C18 H15 126.2 . . ?
Fe2 C18 H15 126.3 . . ?
C20 C19 C18 109.2(5) . . ?
C20 C19 Fe2 69.8(4) . . ?
C18 C19 Fe2 69.6(3) . . ?
C20 C19 H16 125.4 . . ?
C18 C19 H16 125.4 . . ?
Fe2 C19 H16 126.8 . . ?
C19 C20 C21 109.2(4) . . ?
C19 C20 Fe2 71.1(3) . . ?
C21 C20 Fe2 69.3(3) . . ?
C19 C20 H17 125.4 . . ?
C21 C20 H17 125.4 . . ?
Fe2 C20 H17 125.9 . . ?
C20 C21 C17 107.7(5) . . ?
C20 C21 Fe2 69.6(3) . . ?
C17 C21 Fe2 70.1(2) . . ?
C20 C21 H18 126.2 . . ?
C17 C21 H18 126.2 . . ?
Fe2 C21 H18 125.7 . . ?
C23 C22 C26 109.2(7) . . ?
C23 C22 Fe2 70.2(4) . . ?
C26 C22 Fe2 69.7(4) . . ?
C23 C22 H19 125.4 . . ?
C26 C22 H19 125.4 . . ?
Fe2 C22 H19 126.3 . . ?
C22 C23 C24 109.6(8) . . ?
C22 C23 Fe2 70.9(3) . . ?
C24 C23 Fe2 70.0(4) . . ?
C22 C23 H20 125.2 . . ?
C24 C23 H20 125.2 . . ?
Fe2 C23 H20 125.5 . . ?
C23 C24 C25 107.0(7) . . ?
C23 C24 Fe2 70.8(3) . . ?
C25 C24 Fe2 68.9(3) . . ?
C23 C24 H21 126.5 . . ?
C25 C24 H21 126.5 . . ?
Fe2 C24 H21 125.4 . . ?
C26 C25 C24 106.8(6) . . ?
C26 C25 Fe2 70.2(4) . . ?
C24 C25 Fe2 70.2(4) . . ?
C26 C25 H22 126.6 . . ?
C24 C25 H22 126.6 . . ?
Fe2 C25 H22 124.6 . . ?
C22 C26 C25 107.4(8) . . ?
C22 C26 Fe2 71.3(4) . . ?
C25 C26 Fe2 68.9(5) . . ?
C22 C26 H23 126.3 . . ?
C25 C26 H23 126.3 . . ?
Fe2 C26 H23 125.2 . . ?

loop_
_geom_bond_atom_site_label_1
_geom_bond_atom_site_label_2
_geom_bond_distance
_geom_bond_site_symmetry_2
_geom_bond_publ_flag
Au1 P1 2.2234(16) . ?
Au1 Cl1 2.288(2) . ?
Fe2 C25 2.013(6) . ?
Fe2 C21 2.020(5) . ?
Fe2 C20 2.024(5) . ?
Fe2 C24 2.031(6) . ?
Fe2 C26 2.031(8) . ?
Fe2 C18 2.038(5) . ?
Fe2 C19 2.040(6) . ?
Fe2 C17 2.040(4) . ?
Fe2 C23 2.042(6) . ?
Fe2 C22 2.051(6) . ?
Fe1 C12 2.001(6) . ?
Fe1 C16 2.015(6) . ?
Fe1 C13 2.016(7) . ?
Fe1 C14 2.021(6) . ?
Fe1 C7 2.022(4) . ?
Fe1 C11 2.030(4) . ?
Fe1 C8 2.040(5) . ?
Fe1 C15 2.042(6) . ?
Fe1 C9 2.050(5) . ?
Fe1 C10 2.056(6) . ?
P1 C17 1.789(4) . ?
P1 C7 1.794(4) . ?
P1 C1 1.823(4) . ?
C1 C6 1.366(7) . ?
C1 C2 1.388(6) . ?
C2 C3 1.413(8) . ?
C2 H1 0.9300 . ?
C3 C4 1.345(11) . ?
C3 H2 0.9300 . ?
C4 C5 1.374(8) . ?
C4 H3 0.9300 . ?
C5 C6 1.393(6) . ?
C5 H4 0.9300 . ?
C6 H5 0.9300 . ?
C7 C8 1.429(6) . ?
C7 C11 1.432(6) . ?
C8 C9 1.414(9) . ?
C8 H6 0.9300 . ?
C9 C10 1.396(10) . ?
C9 H7 0.9300 . ?
C10 C11 1.419(7) . ?
C10 H8 0.9300 . ?
C11 H9 0.9300 . ?
C12 C16 1.343(12) . ?
C12 C13 1.348(14) . ?
C12 H10 0.9300 . ?
C13 C14 1.421(15) . ?
C13 H11 0.9300 . ?
C14 C15 1.378(14) . ?
C14 H12 0.9300 . ?
C15 C16 1.277(12) . ?
C15 H13 0.9300 . ?
C16 H14 0.9300 . ?
C17 C21 1.432(6) . ?
C17 C18 1.435(7) . ?
C18 C19 1.421(7) . ?
C18 H15 0.9300 . ?
C19 C20 1.362(9) . ?
C19 H16 0.9300 . ?
C20 C21 1.422(8) . ?
C20 H17 0.9300 . ?
C21 H18 0.9300 . ?
C22 C23 1.363(10) . ?
C22 C26 1.363(10) . ?
C22 H19 0.9300 . ?
C23 C24 1.366(11) . ?
C23 H20 0.9300 . ?
C24 C25 1.414(14) . ?
C24 H21 0.9300 . ?
C25 C26 1.413(14) . ?
C25 H22 0.9300 . ?
C26 H23 0.9300 . ?

loop_
_geom_torsion_atom_site_label_1
_geom_torsion_atom_site_label_2
_geom_torsion_atom_site_label_3
_geom_torsion_atom_site_label_4
_geom_torsion
_geom_torsion_site_symmetry_1
_geom_torsion_site_symmetry_2
_geom_torsion_site_symmetry_3
_geom_torsion_site_symmetry_4
_geom_torsion_publ_flag
Cl1 Au1 P1 C17 -26.5(4) . . . . ?
Cl1 Au1 P1 C7 89.4(4) . . . . ?
Cl1 Au1 P1 C1 -146.8(4) . . . . ?
C17 P1 C1 C6 29.6(5) . . . . ?
C7 P1 C1 C6 -78.4(4) . . . . ?
Au1 P1 C1 C6 153.6(4) . . . . ?
C17 P1 C1 C2 -152.6(4) . . . . ?
C7 P1 C1 C2 99.4(4) . . . . ?
Au1 P1 C1 C2 -28.6(4) . . . . ?
C6 C1 C2 C3 0.3(9) . . . . ?
P1 C1 C2 C3 -177.5(5) . . . . ?
C1 C2 C3 C4 -0.9(11) . . . . ?
C2 C3 C4 C5 0.5(12) . . . . ?
C3 C4 C5 C6 0.5(10) . . . . ?
C2 C1 C6 C5 0.7(8) . . . . ?
P1 C1 C6 C5 178.5(4) . . . . ?
C4 C5 C6 C1 -1.1(9) . . . . ?
C17 P1 C7 C8 93.9(4) . . . . ?
C1 P1 C7 C8 -155.8(4) . . . . ?
Au1 P1 C7 C8 -27.7(4) . . . . ?
C17 P1 C7 C11 -76.9(4) . . . . ?
C1 P1 C7 C11 33.4(4) . . . . ?
Au1 P1 C7 C11 161.5(3) . . . . ?
C17 P1 C7 Fe1 -171.7(3) . . . . ?
C1 P1 C7 Fe1 -61.4(4) . . . . ?
Au1 P1 C7 Fe1 66.7(3) . . . . ?
C12 Fe1 C7 C8 115.9(5) . . . . ?
C16 Fe1 C7 C8 157.2(5) . . . . ?
C13 Fe1 C7 C8 75.2(6) . . . . ?
C14 Fe1 C7 C8 43.0(10) . . . . ?
C11 Fe1 C7 C8 -118.7(4) . . . . ?
C15 Fe1 C7 C8 -171.5(6) . . . . ?
C9 Fe1 C7 C8 -38.0(4) . . . . ?
C10 Fe1 C7 C8 -80.9(4) . . . . ?
C12 Fe1 C7 C11 -125.4(4) . . . . ?
C16 Fe1 C7 C11 -84.1(4) . . . . ?
C13 Fe1 C7 C11 -166.1(5) . . . . ?
C14 Fe1 C7 C11 161.7(9) . . . . ?
C8 Fe1 C7 C11 118.7(4) . . . . ?
C15 Fe1 C7 C11 -52.8(7) . . . . ?
C9 Fe1 C7 C11 80.7(3) . . . . ?
C10 Fe1 C7 C11 37.8(3) . . . . ?
C12 Fe1 C7 P1 -4.2(5) . . . . ?
C16 Fe1 C7 P1 37.1(5) . . . . ?
C13 Fe1 C7 P1 -44.9(6) . . . . ?
C14 Fe1 C7 P1 -77.1(10) . . . . ?
C11 Fe1 C7 P1 121.2(4) . . . . ?
C8 Fe1 C7 P1 -120.0(5) . . . . ?
C15 Fe1 C7 P1 68.5(7) . . . . ?
C9 Fe1 C7 P1 -158.1(4) . . . . ?
C10 Fe1 C7 P1 159.1(4) . . . . ?
C11 C7 C8 C9 0.3(5) . . . . ?
P1 C7 C8 C9 -171.9(3) . . . . ?
Fe1 C7 C8 C9 60.0(3) . . . . ?
C11 C7 C8 Fe1 -59.7(3) . . . . ?
P1 C7 C8 Fe1 128.1(3) . . . . ?
C12 Fe1 C8 C9 157.7(5) . . . . ?
C16 Fe1 C8 C9 -173.6(7) . . . . ?
C13 Fe1 C8 C9 116.9(6) . . . . ?
C14 Fe1 C8 C9 74.9(6) . . . . ?
C7 Fe1 C8 C9 -118.2(5) . . . . ?
C11 Fe1 C8 C9 -79.9(4) . . . . ?
C15 Fe1 C8 C9 48.1(12) . . . . ?
C10 Fe1 C8 C9 -36.1(4) . . . . ?
C12 Fe1 C8 C7 -84.1(5) . . . . ?
C16 Fe1 C8 C7 -55.4(8) . . . . ?
C13 Fe1 C8 C7 -124.9(6) . . . . ?
C14 Fe1 C8 C7 -166.9(5) . . . . ?
C11 Fe1 C8 C7 38.4(3) . . . . ?
C15 Fe1 C8 C7 166.3(10) . . . . ?
C9 Fe1 C8 C7 118.2(5) . . . . ?
C10 Fe1 C8 C7 82.1(3) . . . . ?
C7 C8 C9 C10 -0.2(6) . . . . ?
Fe1 C8 C9 C10 58.9(4) . . . . ?
C7 C8 C9 Fe1 -59.1(3) . . . . ?
C12 Fe1 C9 C10 -172.4(6) . . . . ?
C16 Fe1 C9 C10 50.4(10) . . . . ?
C13 Fe1 C9 C10 157.3(5) . . . . ?
C14 Fe1 C9 C10 113.7(5) . . . . ?
C7 Fe1 C9 C10 -82.5(3) . . . . ?
C11 Fe1 C9 C10 -37.7(3) . . . . ?
C8 Fe1 C9 C10 -121.2(5) . . . . ?
C15 Fe1 C9 C10 73.8(5) . . . . ?
C12 Fe1 C9 C8 -51.2(7) . . . . ?
C16 Fe1 C9 C8 171.6(8) . . . . ?
C13 Fe1 C9 C8 -81.5(5) . . . . ?
C14 Fe1 C9 C8 -125.1(5) . . . . ?
C7 Fe1 C9 C8 38.7(3) . . . . ?
C11 Fe1 C9 C8 83.5(3) . . . . ?
C15 Fe1 C9 C8 -165.0(5) . . . . ?
C10 Fe1 C9 C8 121.2(5) . . . . ?
C8 C9 C10 C11 0.0(6) . . . . ?
Fe1 C9 C10 C11 58.4(3) . . . . ?
C8 C9 C10 Fe1 -58.3(4) . . . . ?
C12 Fe1 C10 C9 168.3(9) . . . . ?
C16 Fe1 C10 C9 -163.0(4) . . . . ?
C13 Fe1 C10 C9 -49.7(8) . . . . ?
C14 Fe1 C10 C9 -84.1(5) . . . . ?
C7 Fe1 C10 C9 81.1(3) . . . . ?
C11 Fe1 C10 C9 119.6(5) . . . . ?
C8 Fe1 C10 C9 36.7(3) . . . . ?
C15 Fe1 C10 C9 -126.4(5) . . . . ?
C12 Fe1 C10 C11 48.7(10) . . . . ?
C16 Fe1 C10 C11 77.4(5) . . . . ?
C13 Fe1 C10 C11 -169.4(6) . . . . ?
C14 Fe1 C10 C11 156.3(4) . . . . ?
C7 Fe1 C10 C11 -38.5(3) . . . . ?
C8 Fe1 C10 C11 -82.9(3) . . . . ?
C15 Fe1 C10 C11 113.9(5) . . . . ?
C9 Fe1 C10 C11 -119.6(5) . . . . ?
C9 C10 C11 C7 0.2(5) . . . . ?
Fe1 C10 C11 C7 59.3(3) . . . . ?
C9 C10 C11 Fe1 -59.1(4) . . . . ?
C8 C7 C11 C10 -0.3(5) . . . . ?
P1 C7 C11 C10 171.8(3) . . . . ?
Fe1 C7 C11 C10 -60.3(3) . . . . ?
C8 C7 C11 Fe1 60.0(3) . . . . ?
P1 C7 C11 Fe1 -127.9(3) . . . . ?
C12 Fe1 C11 C10 -165.0(5) . . . . ?
C16 Fe1 C11 C10 -124.4(5) . . . . ?
C13 Fe1 C11 C10 163.1(9) . . . . ?
C14 Fe1 C11 C10 -50.6(7) . . . . ?
C7 Fe1 C11 C10 118.7(4) . . . . ?
C8 Fe1 C11 C10 80.5(4) . . . . ?
C15 Fe1 C11 C10 -85.0(5) . . . . ?
C9 Fe1 C11 C10 36.9(4) . . . . ?
C12 Fe1 C11 C7 76.3(5) . . . . ?
C16 Fe1 C11 C7 116.9(4) . . . . ?
C13 Fe1 C11 C7 44.5(10) . . . . ?
C14 Fe1 C11 C7 -169.3(5) . . . . ?
C8 Fe1 C11 C7 -38.2(3) . . . . ?
C15 Fe1 C11 C7 156.3(4) . . . . ?
C9 Fe1 C11 C7 -81.8(3) . . . . ?
C10 Fe1 C11 C7 -118.7(4) . . . . ?
C13 Fe1 C12 C16 -117.9(7) . . . . ?
C14 Fe1 C12 C16 -77.8(6) . . . . ?
C7 Fe1 C12 C16 118.4(5) . . . . ?
C11 Fe1 C12 C16 75.4(5) . . . . ?
C8 Fe1 C12 C16 162.5(4) . . . . ?
C15 Fe1 C12 C16 -34.2(5) . . . . ?
C9 Fe1 C12 C16 -161.1(6) . . . . ?
C10 Fe1 C12 C16 37.1(11) . . . . ?
C16 Fe1 C12 C13 117.9(7) . . . . ?
C14 Fe1 C12 C13 40.1(6) . . . . ?
C7 Fe1 C12 C13 -123.7(6) . . . . ?
C11 Fe1 C12 C13 -166.7(5) . . . . ?
C8 Fe1 C12 C13 -79.6(6) . . . . ?
C15 Fe1 C12 C13 83.8(6) . . . . ?
C9 Fe1 C12 C13 -43.2(9) . . . . ?
C10 Fe1 C12 C13 155.0(9) . . . . ?
C16 C12 C13 C14 0.9(7) . . . . ?
Fe1 C12 C13 C14 -60.7(5) . . . . ?
C16 C12 C13 Fe1 61.6(4) . . . . ?
C16 Fe1 C13 C12 -37.7(5) . . . . ?
C14 Fe1 C13 C12 -116.3(7) . . . . ?
C7 Fe1 C13 C12 76.2(6) . . . . ?
C11 Fe1 C13 C12 41.2(11) . . . . ?
C8 Fe1 C13 C12 118.2(5) . . . . ?
C15 Fe1 C13 C12 -77.9(6) . . . . ?
C9 Fe1 C13 C12 160.7(5) . . . . ?
C10 Fe1 C13 C12 -164.7(6) . . . . ?
C12 Fe1 C13 C14 116.3(7) . . . . ?
C16 Fe1 C13 C14 78.5(6) . . . . ?
C7 Fe1 C13 C14 -167.5(4) . . . . ?
C11 Fe1 C13 C14 157.5(8) . . . . ?
C8 Fe1 C13 C14 -125.5(5) . . . . ?
C15 Fe1 C13 C14 38.3(5) . . . . ?
C9 Fe1 C13 C14 -83.1(6) . . . . ?
C10 Fe1 C13 C14 -48.4(8) . . . . ?
C12 C13 C14 C15 -0.9(7) . . . . ?
Fe1 C13 C14 C15 -61.8(5) . . . . ?
C12 C13 C14 Fe1 60.9(4) . . . . ?
C12 Fe1 C14 C15 78.3(6) . . . . ?
C16 Fe1 C14 C15 35.3(5) . . . . ?
C13 Fe1 C14 C15 116.5(7) . . . . ?
C7 Fe1 C14 C15 157.2(8) . . . . ?
C11 Fe1 C14 C15 -50.0(8) . . . . ?
C8 Fe1 C14 C15 -168.8(5) . . . . ?
C9 Fe1 C14 C15 -127.4(6) . . . . ?
C10 Fe1 C14 C15 -85.3(6) . . . . ?
C12 Fe1 C14 C13 -38.2(6) . . . . ?
C16 Fe1 C14 C13 -81.2(6) . . . . ?
C7 Fe1 C14 C13 40.7(11) . . . . ?
C11 Fe1 C14 C13 -166.5(6) . . . . ?
C8 Fe1 C14 C13 74.7(6) . . . . ?
C15 Fe1 C14 C13 -116.5(7) . . . . ?
C9 Fe1 C14 C13 116.1(6) . . . . ?
C10 Fe1 C14 C13 158.2(6) . . . . ?
C13 C14 C15 C16 0.6(7) . . . . ?
Fe1 C14 C15 C16 -60.0(5) . . . . ?
C13 C14 C15 Fe1 60.6(5) . . . . ?
C12 Fe1 C15 C16 36.3(6) . . . . ?
C13 Fe1 C15 C16 79.4(7) . . . . ?
C14 Fe1 C15 C16 119.3(8) . . . . ?
C7 Fe1 C15 C16 -47.0(9) . . . . ?
C11 Fe1 C15 C16 -84.4(6) . . . . ?
C8 Fe1 C15 C16 153.8(10) . . . . ?
C9 Fe1 C15 C16 -168.5(5) . . . . ?
C10 Fe1 C15 C16 -127.9(6) . . . . ?
C12 Fe1 C15 C14 -82.9(6) . . . . ?
C16 Fe1 C15 C14 -119.3(8) . . . . ?
C13 Fe1 C15 C14 -39.9(6) . . . . ?
C7 Fe1 C15 C14 -166.3(6) . . . . ?
C11 Fe1 C15 C14 156.3(5) . . . . ?
C8 Fe1 C15 C14 34.6(13) . . . . ?
C9 Fe1 C15 C14 72.3(7) . . . . ?
C10 Fe1 C15 C14 112.9(6) . . . . ?
C14 C15 C16 C12 -0.1(7) . . . . ?
Fe1 C15 C16 C12 -59.3(5) . . . . ?
C14 C15 C16 Fe1 59.3(5) . . . . ?
C13 C12 C16 C15 -0.5(7) . . . . ?
Fe1 C12 C16 C15 61.0(5) . . . . ?
C13 C12 C16 Fe1 -61.6(5) . . . . ?
C12 Fe1 C16 C15 -121.7(8) . . . . ?
C13 Fe1 C16 C15 -83.8(7) . . . . ?
C14 Fe1 C16 C15 -38.1(6) . . . . ?
C7 Fe1 C16 C15 157.6(5) . . . . ?
C11 Fe1 C16 C15 113.0(6) . . . . ?
C8 Fe1 C16 C15 -162.2(7) . . . . ?
C9 Fe1 C16 C15 31.8(13) . . . . ?
C10 Fe1 C16 C15 70.3(6) . . . . ?
C13 Fe1 C16 C12 37.9(6) . . . . ?
C14 Fe1 C16 C12 83.6(6) . . . . ?
C7 Fe1 C16 C12 -80.7(5) . . . . ?
C11 Fe1 C16 C12 -125.3(5) . . . . ?
C8 Fe1 C16 C12 -40.5(9) . . . . ?
C15 Fe1 C16 C12 121.7(8) . . . . ?
C9 Fe1 C16 C12 153.4(9) . . . . ?
C10 Fe1 C16 C12 -168.1(4) . . . . ?
C7 P1 C17 C21 -167.8(4) . . . . ?
C1 P1 C17 C21 81.1(4) . . . . ?
Au1 P1 C17 C21 -44.6(4) . . . . ?
C7 P1 C17 C18 8.4(4) . . . . ?
C1 P1 C17 C18 -102.7(4) . . . . ?
Au1 P1 C17 C18 131.6(4) . . . . ?
C7 P1 C17 Fe2 -80.5(3) . . . . ?
C1 P1 C17 Fe2 168.4(3) . . . . ?
Au1 P1 C17 Fe2 42.7(3) . . . . ?
C25 Fe2 C17 C21 40.9(8) . . . . ?
C20 Fe2 C17 C21 -38.2(4) . . . . ?
C24 Fe2 C17 C21 -158.4(8) . . . . ?
C26 Fe2 C17 C21 79.8(4) . . . . ?
C18 Fe2 C17 C21 -118.1(4) . . . . ?
C19 Fe2 C17 C21 -80.3(4) . . . . ?
C23 Fe2 C17 C21 163.4(4) . . . . ?
C22 Fe2 C17 C21 122.2(4) . . . . ?
C25 Fe2 C17 C18 159.0(7) . . . . ?
C21 Fe2 C17 C18 118.1(4) . . . . ?
C20 Fe2 C17 C18 79.9(3) . . . . ?
C24 Fe2 C17 C18 -40.3(9) . . . . ?
C26 Fe2 C17 C18 -162.1(4) . . . . ?
C19 Fe2 C17 C18 37.8(3) . . . . ?
C23 Fe2 C17 C18 -78.5(4) . . . . ?
C22 Fe2 C17 C18 -119.7(3) . . . . ?
C25 Fe2 C17 P1 -79.3(7) . . . . ?
C21 Fe2 C17 P1 -120.2(5) . . . . ?
C20 Fe2 C17 P1 -158.4(4) . . . . ?
C24 Fe2 C17 P1 81.4(9) . . . . ?
C26 Fe2 C17 P1 -40.4(4) . . . . ?
C18 Fe2 C17 P1 121.7(4) . . . . ?
C19 Fe2 C17 P1 159.5(4) . . . . ?
C23 Fe2 C17 P1 43.2(5) . . . . ?
C22 Fe2 C17 P1 2.0(4) . . . . ?
C21 C17 C18 C19 -0.6(5) . . . . ?
P1 C17 C18 C19 -177.4(4) . . . . ?
Fe2 C17 C18 C19 -59.4(3) . . . . ?
C21 C17 C18 Fe2 58.8(3) . . . . ?
P1 C17 C18 Fe2 -118.0(3) . . . . ?
C25 Fe2 C18 C19 -36.8(9) . . . . ?
C21 Fe2 C18 C19 80.3(3) . . . . ?
C20 Fe2 C18 C19 35.9(3) . . . . ?
C24 Fe2 C18 C19 -74.9(5) . . . . ?
C26 Fe2 C18 C19 165.1(7) . . . . ?
C17 Fe2 C18 C19 118.9(4) . . . . ?
C23 Fe2 C18 C19 -116.9(4) . . . . ?
C22 Fe2 C18 C19 -158.4(4) . . . . ?
C25 Fe2 C18 C17 -155.8(8) . . . . ?
C21 Fe2 C18 C17 -38.6(3) . . . . ?
C20 Fe2 C18 C17 -83.0(3) . . . . ?
C24 Fe2 C18 C17 166.2(3) . . . . ?
C26 Fe2 C18 C17 46.1(8) . . . . ?
C19 Fe2 C18 C17 -118.9(4) . . . . ?
C23 Fe2 C18 C17 124.1(3) . . . . ?
C22 Fe2 C18 C17 82.7(4) . . . . ?
C17 C18 C19 C20 0.6(6) . . . . ?
Fe2 C18 C19 C20 -58.7(4) . . . . ?
C17 C18 C19 Fe2 59.3(3) . . . . ?
C25 Fe2 C19 C20 -73.6(5) . . . . ?
C21 Fe2 C19 C20 37.9(3) . . . . ?
C24 Fe2 C19 C20 -115.7(5) . . . . ?
C26 Fe2 C19 C20 -44.3(9) . . . . ?
C18 Fe2 C19 C20 120.7(4) . . . . ?
C17 Fe2 C19 C20 82.5(3) . . . . ?
C23 Fe2 C19 C20 -155.2(3) . . . . ?
C22 Fe2 C19 C20 177.8(5) . . . . ?
C25 Fe2 C19 C18 165.7(5) . . . . ?
C21 Fe2 C19 C18 -82.8(3) . . . . ?
C20 Fe2 C19 C18 -120.7(4) . . . . ?
C24 Fe2 C19 C18 123.6(5) . . . . ?
C26 Fe2 C19 C18 -165.0(8) . . . . ?
C17 Fe2 C19 C18 -38.2(3) . . . . ?
C23 Fe2 C19 C18 84.1(4) . . . . ?
C22 Fe2 C19 C18 57.1(7) . . . . ?
C18 C19 C20 C21 -0.4(6) . . . . ?
Fe2 C19 C20 C21 -58.9(4) . . . . ?
C18 C19 C20 Fe2 58.5(4) . . . . ?
C25 Fe2 C20 C19 122.4(5) . . . . ?
C21 Fe2 C20 C19 -120.1(4) . . . . ?
C24 Fe2 C20 C19 80.7(5) . . . . ?
C26 Fe2 C20 C19 162.4(4) . . . . ?
C18 Fe2 C20 C19 -37.3(3) . . . . ?
C17 Fe2 C20 C19 -81.8(3) . . . . ?
C23 Fe2 C20 C19 55.3(7) . . . . ?
C22 Fe2 C20 C19 -177.5(6) . . . . ?
C25 Fe2 C20 C21 -117.5(5) . . . . ?
C24 Fe2 C20 C21 -159.2(5) . . . . ?
C26 Fe2 C20 C21 -77.5(5) . . . . ?
C18 Fe2 C20 C21 82.8(3) . . . . ?
C19 Fe2 C20 C21 120.1(4) . . . . ?
C17 Fe2 C20 C21 38.3(3) . . . . ?
C23 Fe2 C20 C21 175.4(6) . . . . ?
C22 Fe2 C20 C21 -57.3(8) . . . . ?
C19 C20 C21 C17 0.0(6) . . . . ?
Fe2 C20 C21 C17 -60.0(3) . . . . ?
C19 C20 C21 Fe2 60.0(4) . . . . ?
C18 C17 C21 C20 0.4(5) . . . . ?
P1 C17 C21 C20 177.2(4) . . . . ?
Fe2 C17 C21 C20 59.7(3) . . . . ?
C18 C17 C21 Fe2 -59.3(3) . . . . ?
P1 C17 C21 Fe2 117.6(3) . . . . ?
C25 Fe2 C21 C20 78.9(6) . . . . ?
C24 Fe2 C21 C20 46.2(9) . . . . ?
C26 Fe2 C21 C20 122.0(4) . . . . ?
C18 Fe2 C21 C20 -80.1(4) . . . . ?
C19 Fe2 C21 C20 -36.1(4) . . . . ?
C17 Fe2 C21 C20 -118.6(5) . . . . ?
C23 Fe2 C21 C20 -172.9(10) . . . . ?
C22 Fe2 C21 C20 160.7(4) . . . . ?
C25 Fe2 C21 C17 -162.5(5) . . . . ?
C20 Fe2 C21 C17 118.6(5) . . . . ?
C24 Fe2 C21 C17 164.8(7) . . . . ?
C26 Fe2 C21 C17 -119.3(4) . . . . ?
C18 Fe2 C21 C17 38.5(3) . . . . ?
C19 Fe2 C21 C17 82.5(3) . . . . ?
C23 Fe2 C21 C17 -54.3(11) . . . . ?
C22 Fe2 C21 C17 -80.7(4) . . . . ?
C25 Fe2 C22 C23 -81.5(6) . . . . ?
C21 Fe2 C22 C23 168.7(4) . . . . ?
C20 Fe2 C22 C23 -147.3(7) . . . . ?
C24 Fe2 C22 C23 -36.6(5) . . . . ?
C26 Fe2 C22 C23 -120.4(7) . . . . ?
C18 Fe2 C22 C23 79.5(5) . . . . ?
C19 Fe2 C22 C23 37.2(8) . . . . ?
C17 Fe2 C22 C23 124.2(4) . . . . ?
C25 Fe2 C22 C26 39.0(6) . . . . ?
C21 Fe2 C22 C26 -70.9(5) . . . . ?
C20 Fe2 C22 C26 -26.9(9) . . . . ?
C24 Fe2 C22 C26 83.8(6) . . . . ?
C18 Fe2 C22 C26 -160.1(5) . . . . ?
C19 Fe2 C22 C26 157.6(6) . . . . ?
C17 Fe2 C22 C26 -115.4(5) . . . . ?
C23 Fe2 C22 C26 120.4(7) . . . . ?
C26 C22 C23 C24 0.5(7) . . . . ?
Fe2 C22 C23 C24 59.5(5) . . . . ?
C26 C22 C23 Fe2 -59.0(5) . . . . ?
C25 Fe2 C23 C22 81.2(6) . . . . ?
C21 Fe2 C23 C22 -34.4(12) . . . . ?
C20 Fe2 C23 C22 156.6(6) . . . . ?
C24 Fe2 C23 C22 120.2(8) . . . . ?
C26 Fe2 C23 C22 36.4(5) . . . . ?
C18 Fe2 C23 C22 -120.9(4) . . . . ?
C19 Fe2 C23 C22 -165.0(4) . . . . ?
C17 Fe2 C23 C22 -77.2(5) . . . . ?
C25 Fe2 C23 C24 -39.0(6) . . . . ?
C21 Fe2 C23 C24 -154.6(10) . . . . ?
C20 Fe2 C23 C24 36.4(10) . . . . ?
C26 Fe2 C23 C24 -83.8(7) . . . . ?
C18 Fe2 C23 C24 118.8(6) . . . . ?
C19 Fe2 C23 C24 74.8(7) . . . . ?
C17 Fe2 C23 C24 162.6(6) . . . . ?
C22 Fe2 C23 C24 -120.2(8) . . . . ?
C22 C23 C24 C25 -0.4(8) . . . . ?
Fe2 C23 C24 C25 59.6(4) . . . . ?
C22 C23 C24 Fe2 -60.1(5) . . . . ?
C25 Fe2 C24 C23 117.8(8) . . . . ?
C21 Fe2 C24 C23 163.9(6) . . . . ?
C20 Fe2 C24 C23 -163.2(5) . . . . ?
C26 Fe2 C24 C23 78.8(6) . . . . ?
C18 Fe2 C24 C23 -81.5(6) . . . . ?
C19 Fe2 C24 C23 -122.6(5) . . . . ?
C17 Fe2 C24 C23 -50.4(11) . . . . ?
C22 Fe2 C24 C23 36.4(5) . . . . ?
C21 Fe2 C24 C25 46.1(10) . . . . ?
C20 Fe2 C24 C25 79.0(6) . . . . ?
C26 Fe2 C24 C25 -39.0(5) . . . . ?
C18 Fe2 C24 C25 160.7(5) . . . . ?
C19 Fe2 C24 C25 119.5(5) . . . . ?
C17 Fe2 C24 C25 -168.3(8) . . . . ?
C23 Fe2 C24 C25 -117.8(8) . . . . ?
C22 Fe2 C24 C25 -81.5(6) . . . . ?
C23 C24 C25 C26 0.2(8) . . . . ?
Fe2 C24 C25 C26 61.1(4) . . . . ?
C23 C24 C25 Fe2 -60.9(5) . . . . ?
C21 Fe2 C25 C26 83.7(5) . . . . ?
C20 Fe2 C25 C26 125.6(5) . . . . ?
C24 Fe2 C25 C26 -117.1(6) . . . . ?
C18 Fe2 C25 C26 -168.2(6) . . . . ?
C19 Fe2 C25 C26 164.5(4) . . . . ?
C17 Fe2 C25 C26 54.1(8) . . . . ?
C23 Fe2 C25 C26 -79.6(5) . . . . ?
C22 Fe2 C25 C26 -37.2(4) . . . . ?
C21 Fe2 C25 C24 -159.2(4) . . . . ?
C20 Fe2 C25 C24 -117.3(5) . . . . ?
C26 Fe2 C25 C24 117.1(6) . . . . ?
C18 Fe2 C25 C24 -51.1(9) . . . . ?
C19 Fe2 C25 C24 -78.5(5) . . . . ?
C17 Fe2 C25 C24 171.1(5) . . . . ?
C23 Fe2 C25 C24 37.4(4) . . . . ?
C22 Fe2 C25 C24 79.9(5) . . . . ?
C23 C22 C26 C25 -0.4(7) . . . . ?
Fe2 C22 C26 C25 -59.6(5) . . . . ?
C23 C22 C26 Fe2 59.2(4) . . . . ?
C24 C25 C26 C22 0.1(7) . . . . ?
Fe2 C25 C26 C22 61.2(5) . . . . ?
C24 C25 C26 Fe2 -61.1(5) . . . . ?
C25 Fe2 C26 C22 -118.0(7) . . . . ?
C21 Fe2 C26 C22 127.7(4) . . . . ?
C20 Fe2 C26 C22 170.2(4) . . . . ?
C24 Fe2 C26 C22 -79.0(5) . . . . ?
C18 Fe2 C26 C22 50.4(10) . . . . ?
C19 Fe2 C26 C22 -157.6(7) . . . . ?
C17 Fe2 C26 C22 84.7(5) . . . . ?
C23 Fe2 C26 C22 -36.3(4) . . . . ?
C21 Fe2 C26 C25 -114.3(5) . . . . ?
C20 Fe2 C26 C25 -71.8(6) . . . . ?
C24 Fe2 C26 C25 39.0(5) . . . . ?
C18 Fe2 C26 C25 168.5(7) . . . . ?
C19 Fe2 C26 C25 -39.6(10) . . . . ?
C17 Fe2 C26 C25 -157.3(5) . . . . ?
C23 Fe2 C26 C25 81.7(5) . . . . ?
C22 Fe2 C26 C25 118.0(7) . . . . ?
